data_4516022
loop_
_publ_author_name
'Kumar, Dharmendra'
'Prakasham, A. P.'
'Das, Sharmistha'
'Datta, Anindya'
'Ghosh, Prasenjit'

_publ_section_title
;
 Cyanosilylation of Aromatic Aldehydes by Cationic Ruthenium(II) Complexes
 of Benzimidazole-Derived O-Functionalized N-Heterocyclic Carbenes at
 Ambient Temperature under Solvent-Free Conditions.
;
_journal_issue 2
_journal_name_full 'ACS omega'
_journal_page_first 1922
_journal_page_last 1938
_journal_paper_doi 10.1021/acsomega.7b02090
_journal_volume 3
_journal_year 2018
_chemical_formula_moiety 'C46 H56 Ag2 N6 O2'
_chemical_formula_sum 'C46 H56 Ag2 N6 O2'
_chemical_formula_weight 940.70
_space_group_crystal_system monoclinic
_space_group_IT_number 14
_space_group_name_Hall '-P 2yn'
_space_group_name_H-M_alt 'P 1 21/n 1'
_atom_sites_solution_hydrogens geom
_audit_creation_date 2016-12-21
_audit_creation_method
;
Olex2 1.2-alpha
(compiled 2015.10.28 svn.r3245 for OlexSys, GUI svn.r5128)
;
_cell_angle_alpha 90
_cell_angle_beta 106.163(3)
_cell_angle_gamma 90
_cell_formula_units_Z 2
_cell_length_a 9.8105(3)
_cell_length_b 15.9779(3)
_cell_length_c 14.0138(4)
_cell_measurement_reflns_used 12795
_cell_measurement_temperature 150
_cell_measurement_theta_max 31.3350
_cell_measurement_theta_min 2.2080
_cell_volume 2109.85(10)
_computing_cell_refinement 'CrysAlisPro 1.171.38.43 (Rigaku OD, 2015)'
_computing_data_collection 'CrysAlisPro 1.171.38.43 (Rigaku OD, 2015)'
_computing_data_reduction 'CrysAlisPro 1.171.38.43 (Rigaku OD, 2015)'
_computing_molecular_graphics 'Olex2 (Dolomanov et al., 2009)'
_computing_publication_material 'Olex2 (Dolomanov et al., 2009)'
_computing_structure_refinement 'ShelXL (Sheldrick, 2015)'
_computing_structure_solution 'ShelXT (Sheldrick, 2015)'
_diffrn_ambient_temperature 150
_diffrn_detector 'CCD plate'
_diffrn_measured_fraction_theta_full 0.976
_diffrn_measured_fraction_theta_max 0.976
_diffrn_measurement_details
;
List of Runs (angles in degrees, time in seconds):

  # Type    Start    End  Width  t~exp~   \w     \q     \k     \f   Frames
--------------------------------------------------------------------------
  1  \w    -59.00  70.00   0.50    5.00    --  -20.00  72.00-108.00  258
  2  \w    -58.50  49.00   0.50    5.00    --  -20.00  72.00-180.00  215
  3  \w    -35.00  -5.00   0.50    5.00    --  -20.00 -72.00-108.00   60
  4  \w   -110.00 -19.50   0.50    5.00    --  -20.00 -72.00-180.00  181
;
_diffrn_measurement_device 'abstract diffractometer'
_diffrn_measurement_device_type 'dtrek-CrysAlisPro-abstract goniometer imported rigaku-d*trek images'
_diffrn_measurement_method '\w scans'
_diffrn_orient_matrix_type 'CrysAlisPro convention (1999,Acta A55,543-557)'
_diffrn_orient_matrix_UB_11 -0.0199414000
_diffrn_orient_matrix_UB_12 0.0364593000
_diffrn_orient_matrix_UB_13 -0.0294038000
_diffrn_orient_matrix_UB_21 0.0238932000
_diffrn_orient_matrix_UB_22 0.0252850000
_diffrn_orient_matrix_UB_23 0.0431146000
_diffrn_orient_matrix_UB_31 0.0684803000
_diffrn_orient_matrix_UB_32 0.0019082000
_diffrn_orient_matrix_UB_33 -0.0074723000
_diffrn_radiation_monochromator graphite
_diffrn_radiation_probe x-ray
_diffrn_radiation_type MoK\a
_diffrn_radiation_wavelength 0.71073
_diffrn_reflns_av_R_equivalents 0.0263
_diffrn_reflns_av_unetI/netI 0.0195
_diffrn_reflns_Laue_measured_fraction_full 0.976
_diffrn_reflns_Laue_measured_fraction_max 0.976
_diffrn_reflns_limit_h_max 11
_diffrn_reflns_limit_h_min -11
_diffrn_reflns_limit_k_max 19
_diffrn_reflns_limit_k_min -19
_diffrn_reflns_limit_l_max 16
_diffrn_reflns_limit_l_min -16
_diffrn_reflns_number 12562
_diffrn_reflns_point_group_measured_fraction_full 0.976
_diffrn_reflns_point_group_measured_fraction_max 0.976
_diffrn_reflns_theta_full 24.998
_diffrn_reflns_theta_max 24.998
_diffrn_reflns_theta_min 2.601
_diffrn_source 'fine-focus sealed X-ray tube'
_diffrn_source_type 'Enhance (Mo) X-ray Source'
_exptl_absorpt_coefficient_mu 0.973
_exptl_absorpt_correction_T_max 1.00000
_exptl_absorpt_correction_T_min 0.45924
_exptl_absorpt_correction_type multi-scan
_exptl_absorpt_process_details
;
CrysAlisPro 1.171.38.43 (Rigaku Oxford Diffraction, 2015)
Empirical absorption correction using spherical harmonics,
 implemented in SCALE3 ABSPACK scaling algorithm.
;
_exptl_crystal_colour colourless
_exptl_crystal_colour_primary colourless
_exptl_crystal_density_diffrn 1.481
_exptl_crystal_description block
_exptl_crystal_F_000 968
_exptl_crystal_size_max 0.396
_exptl_crystal_size_mid 0.296
_exptl_crystal_size_min 0.23
_refine_diff_density_max 1.127
_refine_diff_density_min -0.295
_refine_diff_density_rms 0.070
_refine_ls_extinction_method none
_refine_ls_goodness_of_fit_ref 1.056
_refine_ls_hydrogen_treatment constr
_refine_ls_matrix_type full
_refine_ls_number_parameters 258
_refine_ls_number_reflns 3631
_refine_ls_number_restraints 0
_refine_ls_restrained_S_all 1.056
_refine_ls_R_factor_all 0.0287
_refine_ls_R_factor_gt 0.0272
_refine_ls_shift/su_max 0.001
_refine_ls_shift/su_mean 0.000
_refine_ls_structure_factor_coef Fsqd
_refine_ls_weighting_details 'w=1/[\s^2^(Fo^2^)+(0.0402P)^2^+2.0622P] where P=(Fo^2^+2Fc^2^)/3'
_refine_ls_weighting_scheme calc
_refine_ls_wR_factor_gt 0.0715
_refine_ls_wR_factor_ref 0.0723
_reflns_Friedel_coverage 0.000
_reflns_number_gt 3475
_reflns_number_total 3631
_reflns_threshold_expression 'I > 2\s(I)'
_cod_data_source_file ao7b02090_si_002.cif
_cod_data_source_block 2b_PG-DK-05-120_Mo
_cod_original_cell_volume 2109.86(9)
_cod_database_code 4516022
_chemical_oxdiff_formula C23H23Ag1N3O1
_shelx_space_group_comment
;
The symmetry employed for this shelxl refinement is uniquely defined
by the following loop, which should always be used as a source of
symmetry information in preference to the above space-group names.
They are only intended as comments.
;
_reflns_odcompleteness_completeness 90.16
_reflns_odcompleteness_iscentric 1
_reflns_odcompleteness_theta 31.11
_olex2_refinement_description
;
1. Fixed Uiso
 At 1.2 times of:
  All C(H) groups, All C(H,H) groups
 At 1.5 times of:
  All C(H,H,H) groups
2.a Ternary CH refined with riding coordinates:
 C18(H18), C21(H21)
2.b Secondary CH2 refined with riding coordinates:
 C8(H8A,H8B), C10(H10A,H10B)
2.c Aromatic/amide H refined with riding coordinates:
 C3(H3), C4(H4), C5(H5), C6(H6), C14(H14), C15(H15), C16(H16)
2.d Idealised Me refined as rotating group:
 C9(H9A,H9B,H9C), C19(H19A,H19B,H19C), C20(H20A,H20B,H20C), C22(H22A,H22B,
 H22C), C23(H23A,H23B,H23C)
;
_shelx_shelxl_version_number 2014/7
_olex2_submission_special_instructions 'No special instructions were received'
_oxdiff_exptl_absorpt_empirical_details
;
Empirical correction (ABSPACK) includes:
- Absorption correction using spherical harmonics
- Frame scaling
- Detector area scaling
;
_oxdiff_exptl_absorpt_empirical_full_max 1.481
_oxdiff_exptl_absorpt_empirical_full_min 0.707

loop_
_space_group_symop_operation_xyz
'x, y, z'
'-x+1/2, y+1/2, -z+1/2'
'-x, -y, -z'
'x-1/2, -y-1/2, z-1/2'

loop_
_atom_site_label
_atom_site_type_symbol
_atom_site_fract_x
_atom_site_fract_y
_atom_site_fract_z
_atom_site_U_iso_or_equiv
_atom_site_adp_type
_atom_site_occupancy
_atom_site_site_symmetry_order
_atom_site_calc_flag
_atom_site_refinement_flags_posn
Ag1 Ag 0.40854(2) 0.58291(2) 0.49740(2) 0.02309(9) Uani 1 1 d .
O1 O 0.28889(17) 0.26814(11) 0.59093(14) 0.0327(4) Uani 1 1 d .
N1 N 0.2111(2) 0.57091(12) 0.63315(16) 0.0279(5) Uani 1 1 d .
N2 N 0.20779(19) 0.45567(12) 0.55252(14) 0.0218(4) Uani 1 1 d .
N3 N 0.48078(19) 0.34606(12) 0.58173(13) 0.0206(4) Uani 1 1 d .
C1 C 0.2700(2) 0.53179(15) 0.56944(18) 0.0245(5) Uani 1 1 d .
C2 C 0.1107(2) 0.52012(15) 0.65700(18) 0.0270(5) Uani 1 1 d .
C3 C 0.0218(3) 0.53337(18) 0.7177(2) 0.0353(6) Uani 1 1 d .
H3 H 0.0223 0.5844 0.7526 0.042 Uiso 1 1 calc R
C4 C -0.0668(3) 0.4679(2) 0.7240(2) 0.0412(7) Uani 1 1 d .
H4 H -0.1303 0.4744 0.7637 0.049 Uiso 1 1 calc R
C5 C -0.0665(3) 0.3926(2) 0.6740(2) 0.0395(6) Uani 1 1 d .
H5 H -0.1280 0.3488 0.6820 0.047 Uiso 1 1 calc R
C6 C 0.0206(2) 0.37993(17) 0.6135(2) 0.0317(6) Uani 1 1 d .
H6 H 0.0205 0.3288 0.5789 0.038 Uiso 1 1 calc R
C7 C 0.1087(2) 0.44611(15) 0.60572(17) 0.0245(5) Uani 1 1 d .
C8 C 0.2544(4) 0.65263(17) 0.6782(3) 0.0480(8) Uani 1 1 d .
H8A H 0.1694 0.6839 0.6827 0.058 Uiso 1 1 calc R
H8B H 0.3001 0.6850 0.6352 0.058 Uiso 1 1 calc R
C9 C 0.3567(4) 0.6445(3) 0.7808(3) 0.0692(11) Uani 1 1 d .
H9A H 0.4442 0.6174 0.7759 0.104 Uiso 1 1 calc GR
H9B H 0.3132 0.6105 0.8227 0.104 Uiso 1 1 calc GR
H9C H 0.3789 0.7002 0.8103 0.104 Uiso 1 1 calc GR
C10 C 0.2451(2) 0.39116(16) 0.49120(17) 0.0243(5) Uani 1 1 d .
H10A H 0.2940 0.4166 0.4453 0.029 Uiso 1 1 calc R
H10B H 0.1583 0.3628 0.4511 0.029 Uiso 1 1 calc R
C11 C 0.3436(2) 0.32741(14) 0.55932(16) 0.0219(5) Uani 1 1 d .
C12 C 0.5766(2) 0.29616(14) 0.65620(16) 0.0200(4) Uani 1 1 d .
C13 C 0.6146(2) 0.32406(15) 0.75550(17) 0.0253(5) Uani 1 1 d .
C14 C 0.7203(3) 0.28084(16) 0.82460(18) 0.0303(5) Uani 1 1 d .
H14 H 0.7474 0.2988 0.8919 0.036 Uiso 1 1 calc R
C15 C 0.7863(3) 0.21258(16) 0.79767(18) 0.0316(6) Uani 1 1 d .
H15 H 0.8608 0.1851 0.8455 0.038 Uiso 1 1 calc R
C16 C 0.7442(3) 0.18407(15) 0.70119(18) 0.0272(5) Uani 1 1 d .
H16 H 0.7879 0.1356 0.6837 0.033 Uiso 1 1 calc R
C17 C 0.6393(2) 0.22479(14) 0.62905(16) 0.0218(5) Uani 1 1 d .
C18 C 0.5396(3) 0.39902(18) 0.7857(2) 0.0342(6) Uani 1 1 d .
H18 H 0.5156 0.4383 0.7279 0.041 Uiso 1 1 calc R
C19 C 0.6313(4) 0.4487(2) 0.8757(3) 0.0543(8) Uani 1 1 d .
H19A H 0.6487 0.4141 0.9357 0.082 Uiso 1 1 calc GR
H19B H 0.5812 0.4998 0.8847 0.082 Uiso 1 1 calc GR
H19C H 0.7220 0.4635 0.8637 0.082 Uiso 1 1 calc GR
C20 C 0.4031(3) 0.3751(2) 0.8054(3) 0.0500(8) Uani 1 1 d .
H20A H 0.3455 0.3426 0.7492 0.075 Uiso 1 1 calc GR
H20B H 0.3514 0.4257 0.8140 0.075 Uiso 1 1 calc GR
H20C H 0.4226 0.3412 0.8660 0.075 Uiso 1 1 calc GR
C21 C 0.5931(3) 0.18979(15) 0.52447(18) 0.0276(5) Uani 1 1 d .
H21 H 0.5359 0.2339 0.4803 0.033 Uiso 1 1 calc R
C22 C 0.7167(4) 0.1677(2) 0.4843(2) 0.0508(8) Uani 1 1 d .
H22A H 0.7858 0.2136 0.4981 0.076 Uiso 1 1 calc GR
H22B H 0.6822 0.1588 0.4124 0.076 Uiso 1 1 calc GR
H22C H 0.7621 0.1164 0.5164 0.076 Uiso 1 1 calc GR
C23 C 0.4979(4) 0.11463(18) 0.5209(2) 0.0435(7) Uani 1 1 d .
H23A H 0.5510 0.0706 0.5643 0.065 Uiso 1 1 calc GR
H23B H 0.4653 0.0937 0.4526 0.065 Uiso 1 1 calc GR
H23C H 0.4158 0.1310 0.5436 0.065 Uiso 1 1 calc GR

loop_
_atom_site_aniso_label
_atom_site_aniso_U_11
_atom_site_aniso_U_22
_atom_site_aniso_U_33
_atom_site_aniso_U_23
_atom_site_aniso_U_13
_atom_site_aniso_U_12
Ag1 0.02406(13) 0.02198(13) 0.02683(13) 0.00564(6) 0.01303(8) 0.00235(6)
O1 0.0226(8) 0.0265(9) 0.0483(11) 0.0062(8) 0.0088(8) -0.0030(7)
N1 0.0338(11) 0.0210(10) 0.0347(12) 0.0037(8) 0.0193(10) 0.0054(8)
N2 0.0204(9) 0.0213(10) 0.0259(10) 0.0037(8) 0.0101(8) 0.0041(8)
N3 0.0191(9) 0.0226(9) 0.0215(9) 0.0041(7) 0.0083(7) 0.0021(7)
C1 0.0247(11) 0.0220(11) 0.0295(12) 0.0072(9) 0.0122(10) 0.0058(9)
C2 0.0256(12) 0.0293(12) 0.0292(12) 0.0094(10) 0.0125(10) 0.0075(10)
C3 0.0360(14) 0.0435(15) 0.0320(13) 0.0071(12) 0.0188(11) 0.0122(12)
C4 0.0299(14) 0.0617(19) 0.0387(15) 0.0168(14) 0.0205(12) 0.0094(13)
C5 0.0261(13) 0.0498(17) 0.0445(16) 0.0163(14) 0.0130(12) -0.0015(12)
C6 0.0212(12) 0.0349(14) 0.0373(14) 0.0097(11) 0.0055(10) 0.0017(10)
C7 0.0189(11) 0.0280(12) 0.0279(12) 0.0091(10) 0.0087(9) 0.0064(9)
C8 0.0630(19) 0.0233(13) 0.073(2) -0.0081(14) 0.0442(18) -0.0010(13)
C9 0.060(2) 0.063(2) 0.087(3) -0.045(2) 0.025(2) -0.0116(18)
C10 0.0214(11) 0.0284(12) 0.0235(11) -0.0019(10) 0.0068(9) 0.0024(10)
C11 0.0217(11) 0.0206(11) 0.0239(11) -0.0036(9) 0.0073(9) 0.0017(9)
C12 0.0168(10) 0.0222(11) 0.0219(11) 0.0044(9) 0.0072(8) -0.0028(8)
C13 0.0251(11) 0.0298(12) 0.0235(11) 0.0028(10) 0.0107(9) -0.0026(10)
C14 0.0312(13) 0.0359(13) 0.0221(11) 0.0035(10) 0.0047(10) -0.0051(11)
C15 0.0284(12) 0.0328(13) 0.0284(12) 0.0116(11) -0.0007(10) -0.0032(11)
C16 0.0279(12) 0.0193(11) 0.0330(13) 0.0064(10) 0.0064(10) 0.0023(9)
C17 0.0224(11) 0.0194(11) 0.0237(11) 0.0040(9) 0.0066(9) -0.0027(9)
C18 0.0377(14) 0.0398(14) 0.0271(13) -0.0037(11) 0.0123(11) 0.0076(12)
C19 0.057(2) 0.0503(19) 0.060(2) -0.0177(16) 0.0221(16) -0.0080(16)
C20 0.0481(18) 0.0500(18) 0.0553(19) -0.0092(15) 0.0198(15) -0.0003(15)
C21 0.0360(14) 0.0212(12) 0.0241(11) 0.0021(9) 0.0059(10) 0.0068(10)
C22 0.0560(19) 0.064(2) 0.0364(15) 0.0044(15) 0.0198(14) 0.0201(16)
C23 0.0570(18) 0.0320(14) 0.0356(15) -0.0085(12) 0.0030(13) -0.0094(13)

loop_
_atom_type_symbol
_atom_type_description
_atom_type_scat_dispersion_real
_atom_type_scat_dispersion_imag
_atom_type_scat_source
C C 0.0033 0.0016 'International Tables Vol C Tables 4.2.6.8 and 6.1.1.4'
H H 0.0000 0.0000 'International Tables Vol C Tables 4.2.6.8 and 6.1.1.4'
Ag Ag -0.8971 1.1015 'International Tables Vol C Tables 4.2.6.8 and 6.1.1.4'
N N 0.0061 0.0033 'International Tables Vol C Tables 4.2.6.8 and 6.1.1.4'
O O 0.0106 0.0060 'International Tables Vol C Tables 4.2.6.8 and 6.1.1.4'

loop_
_geom_angle_atom_site_label_1
_geom_angle_atom_site_label_2
_geom_angle_atom_site_label_3
_geom_angle
_geom_angle_site_symmetry_1
_geom_angle_site_symmetry_3
N3 Ag1 Ag1 95.23(5) 3_666 3_666
C1 Ag1 Ag1 95.89(6) . 3_666
C1 Ag1 N3 168.61(8) . 3_666
C1 N1 C2 110.7(2) . .
C1 N1 C8 125.1(2) . .
C2 N1 C8 124.0(2) . .
C1 N2 C7 110.7(2) . .
C1 N2 C10 124.5(2) . .
C7 N2 C10 124.7(2) . .
C11 N3 Ag1 129.68(15) . 3_666
C11 N3 C12 117.54(18) . .
C12 N3 Ag1 110.83(13) . 3_666
N1 C1 Ag1 126.96(17) . .
N1 C1 N2 106.2(2) . .
N2 C1 Ag1 126.46(17) . .
N1 C2 C3 131.7(2) . .
C7 C2 N1 106.5(2) . .
C7 C2 C3 121.8(2) . .
C2 C3 H3 122.1 . .
C4 C3 C2 115.9(3) . .
C4 C3 H3 122.1 . .
C3 C4 H4 118.9 . .
C3 C4 C5 122.3(3) . .
C5 C4 H4 118.9 . .
C4 C5 H5 119.2 . .
C6 C5 C4 121.6(3) . .
C6 C5 H5 119.2 . .
C5 C6 H6 121.8 . .
C5 C6 C7 116.3(3) . .
C7 C6 H6 121.8 . .
N2 C7 C6 132.0(2) . .
C2 C7 N2 105.9(2) . .
C2 C7 C6 122.0(2) . .
N1 C8 H8A 109.3 . .
N1 C8 H8B 109.3 . .
N1 C8 C9 111.7(3) . .
H8A C8 H8B 107.9 . .
C9 C8 H8A 109.3 . .
C9 C8 H8B 109.3 . .
C8 C9 H9A 109.5 . .
C8 C9 H9B 109.5 . .
C8 C9 H9C 109.5 . .
H9A C9 H9B 109.5 . .
H9A C9 H9C 109.5 . .
H9B C9 H9C 109.5 . .
N2 C10 H10A 109.9 . .
N2 C10 H10B 109.9 . .
N2 C10 C11 108.71(18) . .
H10A C10 H10B 108.3 . .
C11 C10 H10A 109.9 . .
C11 C10 H10B 109.9 . .
O1 C11 N3 127.0(2) . .
O1 C11 C10 118.2(2) . .
N3 C11 C10 114.7(2) . .
C13 C12 N3 118.8(2) . .
C17 C12 N3 120.24(19) . .
C17 C12 C13 120.8(2) . .
C12 C13 C18 120.5(2) . .
C14 C13 C12 118.2(2) . .
C14 C13 C18 121.4(2) . .
C13 C14 H14 119.3 . .
C15 C14 C13 121.4(2) . .
C15 C14 H14 119.3 . .
C14 C15 H15 120.1 . .
C14 C15 C16 119.8(2) . .
C16 C15 H15 120.1 . .
C15 C16 H16 119.4 . .
C15 C16 C17 121.3(2) . .
C17 C16 H16 119.4 . .
C12 C17 C21 121.9(2) . .
C16 C17 C12 118.5(2) . .
C16 C17 C21 119.5(2) . .
C13 C18 H18 106.9 . .
C13 C18 C19 114.3(2) . .
C19 C18 H18 106.9 . .
C20 C18 C13 112.2(2) . .
C20 C18 H18 106.9 . .
C20 C18 C19 109.2(2) . .
C18 C19 H19A 109.5 . .
C18 C19 H19B 109.5 . .
C18 C19 H19C 109.5 . .
H19A C19 H19B 109.5 . .
H19A C19 H19C 109.5 . .
H19B C19 H19C 109.5 . .
C18 C20 H20A 109.5 . .
C18 C20 H20B 109.5 . .
C18 C20 H20C 109.5 . .
H20A C20 H20B 109.5 . .
H20A C20 H20C 109.5 . .
H20B C20 H20C 109.5 . .
C17 C21 H21 107.7 . .
C22 C21 C17 113.0(2) . .
C22 C21 H21 107.7 . .
C23 C21 C17 109.9(2) . .
C23 C21 H21 107.7 . .
C23 C21 C22 110.7(2) . .
C21 C22 H22A 109.5 . .
C21 C22 H22B 109.5 . .
C21 C22 H22C 109.5 . .
H22A C22 H22B 109.5 . .
H22A C22 H22C 109.5 . .
H22B C22 H22C 109.5 . .
C21 C23 H23A 109.5 . .
C21 C23 H23B 109.5 . .
C21 C23 H23C 109.5 . .
H23A C23 H23B 109.5 . .
H23A C23 H23C 109.5 . .
H23B C23 H23C 109.5 . .

loop_
_geom_bond_atom_site_label_1
_geom_bond_atom_site_label_2
_geom_bond_distance
_geom_bond_site_symmetry_2
Ag1 Ag1 3.1894(3) 3_666
Ag1 N3 2.0898(18) 3_666
Ag1 C1 2.073(2) .
O1 C11 1.230(3) .
N1 C1 1.345(3) .
N1 C2 1.387(3) .
N1 C8 1.461(3) .
N2 C1 1.352(3) .
N2 C7 1.388(3) .
N2 C10 1.453(3) .
N3 Ag1 2.0897(18) 3_666
N3 C11 1.328(3) .
N3 C12 1.436(3) .
C2 C3 1.394(3) .
C2 C7 1.381(4) .
C3 H3 0.9500 .
C3 C4 1.378(4) .
C4 H4 0.9500 .
C4 C5 1.393(5) .
C5 H5 0.9500 .
C5 C6 1.377(4) .
C6 H6 0.9500 .
C6 C7 1.389(4) .
C8 H8A 0.9900 .
C8 H8B 0.9900 .
C8 C9 1.513(5) .
C9 H9A 0.9800 .
C9 H9B 0.9800 .
C9 H9C 0.9800 .
C10 H10A 0.9900 .
C10 H10B 0.9900 .
C10 C11 1.539(3) .
C12 C13 1.409(3) .
C12 C17 1.398(3) .
C13 C14 1.390(3) .
C13 C18 1.526(4) .
C14 H14 0.9500 .
C14 C15 1.374(4) .
C15 H15 0.9500 .
C15 C16 1.377(4) .
C16 H16 0.9500 .
C16 C17 1.388(3) .
C17 C21 1.515(3) .
C18 H18 1.0000 .
C18 C19 1.549(4) .
C18 C20 1.490(4) .
C19 H19A 0.9800 .
C19 H19B 0.9800 .
C19 H19C 0.9800 .
C20 H20A 0.9800 .
C20 H20B 0.9800 .
C20 H20C 0.9800 .
C21 H21 1.0000 .
C21 C22 1.514(4) .
C21 C23 1.513(4) .
C22 H22A 0.9800 .
C22 H22B 0.9800 .
C22 H22C 0.9800 .
C23 H23A 0.9800 .
C23 H23B 0.9800 .
C23 H23C 0.9800 .

loop_
_geom_torsion_atom_site_label_1
_geom_torsion_atom_site_label_2
_geom_torsion_atom_site_label_3
_geom_torsion_atom_site_label_4
_geom_torsion
_geom_torsion_site_symmetry_1
Ag1 N3 C11 O1 157.53(19) 3_666
Ag1 N3 C11 C10 -26.4(3) 3_666
Ag1 N3 C12 C13 100.4(2) 3_666
Ag1 N3 C12 C17 -74.7(2) 3_666
N1 C2 C3 C4 179.7(3) .
N1 C2 C7 N2 -0.3(3) .
N1 C2 C7 C6 179.1(2) .
N2 C10 C11 O1 88.3(3) .
N2 C10 C11 N3 -88.2(2) .
N3 C12 C13 C14 -172.2(2) .
N3 C12 C13 C18 8.6(3) .
N3 C12 C17 C16 172.2(2) .
N3 C12 C17 C21 -9.5(3) .
C1 N1 C2 C3 -178.9(3) .
C1 N1 C2 C7 0.3(3) .
C1 N1 C8 C9 -96.4(3) .
C1 N2 C7 C2 0.2(3) .
C1 N2 C7 C6 -179.2(2) .
C1 N2 C10 C11 99.6(2) .
C2 N1 C1 Ag1 172.63(17) .
C2 N1 C1 N2 -0.2(3) .
C2 N1 C8 C9 78.1(3) .
C2 C3 C4 C5 0.9(4) .
C3 C2 C7 N2 179.0(2) .
C3 C2 C7 C6 -1.6(4) .
C3 C4 C5 C6 -1.5(4) .
C4 C5 C6 C7 0.6(4) .
C5 C6 C7 N2 -179.7(2) .
C5 C6 C7 C2 1.0(4) .
C7 N2 C1 Ag1 -172.89(16) .
C7 N2 C1 N1 0.0(2) .
C7 N2 C10 C11 -76.9(3) .
C7 C2 C3 C4 0.6(4) .
C8 N1 C1 Ag1 -12.3(4) .
C8 N1 C1 N2 174.9(2) .
C8 N1 C2 C3 6.0(4) .
C8 N1 C2 C7 -174.8(2) .
C10 N2 C1 Ag1 10.2(3) .
C10 N2 C1 N1 -177.0(2) .
C10 N2 C7 C2 177.2(2) .
C10 N2 C7 C6 -2.2(4) .
C11 N3 C12 C13 -94.0(2) .
C11 N3 C12 C17 91.0(3) .
C12 N3 C11 O1 -5.0(3) .
C12 N3 C11 C10 171.11(19) .
C12 C13 C14 C15 -0.2(4) .
C12 C13 C18 C19 -151.7(2) .
C12 C13 C18 C20 83.2(3) .
C12 C17 C21 C22 134.1(2) .
C12 C17 C21 C23 -101.7(3) .
C13 C12 C17 C16 -2.7(3) .
C13 C12 C17 C21 175.6(2) .
C13 C14 C15 C16 -2.4(4) .
C14 C13 C18 C19 29.1(4) .
C14 C13 C18 C20 -95.9(3) .
C14 C15 C16 C17 2.4(4) .
C15 C16 C17 C12 0.2(3) .
C15 C16 C17 C21 -178.2(2) .
C16 C17 C21 C22 -47.6(3) .
C16 C17 C21 C23 76.6(3) .
C17 C12 C13 C14 2.7(3) .
C17 C12 C13 C18 -176.4(2) .
C18 C13 C14 C15 179.0(2) .
